data_4337389
loop_
_publ_author_name
'Kischel, Marcus'
'Dornberg, Gregor'
'Krautscheid, Harald'

_publ_section_title
;
 Trialkylphosphine-Stabilized Copper(I) Dialkylaluminum(III)
 Ethanedithiolate Complexes: Single-Source Precursors and a Novel
 Modification of Copper Aluminum Disulfide.
;
_journal_issue 3
_journal_name_full 'Inorganic chemistry'
_journal_page_first 1614
_journal_page_last 1623
_journal_paper_doi 10.1021/ic402675w
_journal_volume 53
_journal_year 2014
_chemical_compound_source 'synthesis as described'
_chemical_formula_moiety 'C15 H39 Cu5 P3 S6), C12 H36 Cu P4), 1.5(C4 H8 O)'
_chemical_formula_sum 'C33 H87 Cu6 O1.5 P7 S6'
_chemical_formula_weight 1298.42
_chemical_name_systematic
;
 ?
;
_space_group_IT_number 2
_symmetry_cell_setting triclinic
_symmetry_Int_Tables_number 2
_symmetry_space_group_name_Hall '-P 1'
_symmetry_space_group_name_H-M 'P -1'
_atom_sites_solution_hydrogens geom
_atom_sites_solution_primary direct
_atom_sites_solution_secondary difmap
_audit_creation_date 2013-02-21T15:44:11-00:00
_audit_creation_method 'WinGX routine CIF_UPDATE'
_cell_angle_alpha 96.368(8)
_cell_angle_beta 91.008(8)
_cell_angle_gamma 112.984(7)
_cell_formula_units_Z 2
_cell_length_a 12.0748(11)
_cell_length_b 14.3899(13)
_cell_length_c 19.191(2)
_cell_measurement_reflns_used 24972
_cell_measurement_temperature 180(2)
_cell_measurement_theta_max 27.11
_cell_measurement_theta_min 1.55
_cell_measurement_wavelength 0.71073
_cell_volume 3044.1(5)
_computing_cell_refinement 'STOE X-AREA'
_computing_data_reduction 'STOE X-AREA, STOE X-RED'
_computing_molecular_graphics 'DIAMOND 3.2'
_computing_publication_material
;
'WinGX publication routines'
Farrugia, L. J. (1999) WinGX, J. Appl. Cryst. 32, 837-838
;
_computing_structure_refinement
;
'SHELXL-97'
Sheldrick, G.M. (2008) Acta Cryst. A64, 112
;
_computing_structure_solution
;
'SIR-92'
Altomare, A., Cascarano, G., 
Giacovazzo, C. & Guagliardi, A. (1993) J. Appl. Cryst. 26, 343-350.
;
_diffrn_ambient_temperature 180(2)
_diffrn_detector 'image plate (34 cm diameter / schwenk)'
_diffrn_detector_area_resol_mean 6.67
_diffrn_detector_type STOE
_diffrn_measured_fraction_theta_full 0.964
_diffrn_measured_fraction_theta_max 0.964
_diffrn_measurement_device '2-circle goniometer'
_diffrn_measurement_device_type 'STOE IPDS-2T'
_diffrn_measurement_method '\w scans'
_diffrn_radiation_monochromator graphite
_diffrn_radiation_source 'fine-focus sealed tube'
_diffrn_radiation_type MoK\a
_diffrn_radiation_wavelength 0.71073
_diffrn_reflns_av_R_equivalents 0.0565
_diffrn_reflns_av_unetI/netI 0.0613
_diffrn_reflns_limit_h_max 14
_diffrn_reflns_limit_h_min -14
_diffrn_reflns_limit_k_max 17
_diffrn_reflns_limit_k_min -17
_diffrn_reflns_limit_l_max 23
_diffrn_reflns_limit_l_min -21
_diffrn_reflns_number 20744
_diffrn_reflns_theta_full 25.5
_diffrn_reflns_theta_max 25.5
_diffrn_reflns_theta_min 1.55
_diffrn_standards_number 0
_exptl_absorpt_coefficient_mu 2.472
_exptl_absorpt_correction_T_max 0.8270
_exptl_absorpt_correction_T_min 0.3182
_exptl_absorpt_correction_type numerical
_exptl_absorpt_process_details
;
Busing, W. R. & Levy, H. A. (1957) Acta Cryst. 10, 180-182. 
and  
Coppens, P., Leiserowitz, L. & Rabinovich, D. (1965) 
Acta Cryst. 1965, 1035-1038.
;
_exptl_crystal_colour colorless
_exptl_crystal_density_diffrn 1.417
_exptl_crystal_density_method 'not measured'
_exptl_crystal_description needle
_exptl_crystal_F_000 1344
_exptl_crystal_size_max 0.33
_exptl_crystal_size_mid 0.12
_exptl_crystal_size_min 0.09
_refine_diff_density_max 1.264
_refine_diff_density_min -0.836
_refine_diff_density_rms 0.106
_refine_ls_extinction_method none
_refine_ls_goodness_of_fit_ref 0.956
_refine_ls_hydrogen_treatment constr
_refine_ls_matrix_type full
_refine_ls_number_parameters 526
_refine_ls_number_reflns 10937
_refine_ls_number_restraints 0
_refine_ls_restrained_S_all 0.956
_refine_ls_R_factor_all 0.0769
_refine_ls_R_factor_gt 0.0506
_refine_ls_shift/su_max 0.002
_refine_ls_shift/su_mean 0
_refine_ls_structure_factor_coef Fsqd
_refine_ls_weighting_details 'calc w=1/[\s^2^(Fo^2^)+(0.0821P)^2^+0.0000P] where P=(Fo^2^+2Fc^2^)/3'
_refine_ls_weighting_scheme calc
_refine_ls_wR_factor_gt 0.1258
_refine_ls_wR_factor_ref 0.1364
_reflns_number_gt 7680
_reflns_number_total 10937
_reflns_threshold_expression >2sigma(I)
_cod_data_source_file ic402675w_si_002.cif
_cod_data_source_block '[(Me3P)4Cu][Cu4(SC2H4S)3Cu(Me3P)3]'
_cod_original_formula_sum 'C33 H87 Cu6 O1.50 P7 S6'
_cod_database_code 4337389

loop_
_symmetry_equiv_pos_as_xyz
'x, y, z'
'-x, -y, -z'

loop_
_atom_site_label
_atom_site_type_symbol
_atom_site_fract_x
_atom_site_fract_y
_atom_site_fract_z
_atom_site_U_iso_or_equiv
_atom_site_adp_type
_atom_site_occupancy
_atom_site_symmetry_multiplicity
_atom_site_calc_flag
_atom_site_refinement_flags
C1 C 0.2248(6) 0.5753(5) 0.9215(5) 0.071(2) Uani 1 1 d .
H1A H 0.275 0.5438 0.8976 0.106 Uiso 1 1 calc R
H1B H 0.1399 0.5351 0.9063 0.106 Uiso 1 1 calc R
H1C H 0.2364 0.5777 0.9724 0.106 Uiso 1 1 calc R
C2 C 0.4274(5) 0.7599(4) 0.9279(4) 0.0511(14) Uani 1 1 d .
H2A H 0.4367 0.764 0.9791 0.077 Uiso 1 1 calc R
H2B H 0.4638 0.8285 0.914 0.077 Uiso 1 1 calc R
H2C H 0.4675 0.7179 0.9058 0.077 Uiso 1 1 calc R
C3 C 0.2746(7) 0.6843(7) 0.8045(4) 0.078(2) Uani 1 1 d .
H3A H 0.3259 0.647 0.7928 0.117 Uiso 1 1 calc R
H3B H 0.3084 0.7506 0.787 0.117 Uiso 1 1 calc R
H3C H 0.1933 0.6452 0.7825 0.117 Uiso 1 1 calc R
C4 C 0.3788(6) 1.0063(6) 0.8949(6) 0.100(3) Uani 1 1 d .
H4A H 0.4073 0.9711 0.8573 0.15 Uiso 1 1 calc R
H4B H 0.4191 1.0073 0.94 0.15 Uiso 1 1 calc R
H4C H 0.3974 1.0762 0.8856 0.15 Uiso 1 1 calc R
C5 C 0.1598(10) 0.9478(8) 0.8140(7) 0.152(6) Uani 1 1 d .
H5A H 0.2007 1.0166 0.8014 0.229 Uiso 1 1 calc R
H5B H 0.0732 0.9316 0.8157 0.229 Uiso 1 1 calc R
H5C H 0.1726 0.8988 0.7788 0.229 Uiso 1 1 calc R
C6 C 0.1813(11) 1.0380(7) 0.9514(8) 0.145(6) Uani 1 1 d .
H6A H 0.2358 1.065 0.9939 0.218 Uiso 1 1 calc R
H6B H 0.0979 1.0071 0.9646 0.218 Uiso 1 1 calc R
H6C H 0.1899 1.0936 0.9238 0.218 Uiso 1 1 calc R
C7 C 0.3042(5) 0.8806(5) 1.1002(4) 0.0571(16) Uani 1 1 d .
H7A H 0.3374 0.9477 1.0839 0.086 Uiso 1 1 calc R
H7B H 0.3575 0.8451 1.0889 0.086 Uiso 1 1 calc R
H7C H 0.2977 0.8889 1.1511 0.086 Uiso 1 1 calc R
C8 C 0.1103(6) 0.6926(5) 1.1008(4) 0.0671(19) Uani 1 1 d .
H8A H 0.1542 0.6512 1.0831 0.101 Uiso 1 1 calc R
H8B H 0.0234 0.6532 1.0914 0.101 Uiso 1 1 calc R
H8C H 0.1288 0.7122 1.1516 0.101 Uiso 1 1 calc R
C9 C 0.0665(6) 0.8722(6) 1.0983(4) 0.072(2) Uani 1 1 d .
H9A H 0.0904 0.8903 1.1487 0.108 Uiso 1 1 calc R
H9B H -0.0192 0.8273 1.0917 0.108 Uiso 1 1 calc R
H9C H 0.0804 0.9342 1.0769 0.108 Uiso 1 1 calc R
C10 C -0.1240(7) 0.5814(6) 0.9341(6) 0.098(3) Uani 1 1 d .
H10A H -0.2084 0.5511 0.9157 0.146 Uiso 1 1 calc R
H10B H -0.1202 0.5978 0.9853 0.146 Uiso 1 1 calc R
H10C H -0.0862 0.533 0.9223 0.146 Uiso 1 1 calc R
C11 C -0.1455(5) 0.7629(5) 0.9127(4) 0.0630(17) Uani 1 1 d .
H11A H -0.2275 0.718 0.8942 0.095 Uiso 1 1 calc R
H11B H -0.1184 0.825 0.89 0.095 Uiso 1 1 calc R
H11C H -0.1451 0.7807 0.9636 0.095 Uiso 1 1 calc R
C12 C -0.0743(7) 0.6584(7) 0.8006(5) 0.085(3) Uani 1 1 d .
H12A H -0.035 0.6121 0.7856 0.127 Uiso 1 1 calc R
H12B H -0.0426 0.7185 0.7757 0.127 Uiso 1 1 calc R
H12C H -0.1615 0.6235 0.7896 0.127 Uiso 1 1 calc R
P1 P 0.26772(12) 0.70321(10) 0.89939(8) 0.0420(3) Uani 1 1 d .
P2 P 0.21970(13) 0.94091(11) 0.89837(10) 0.0517(4) Uani 1 1 d .
P3 P 0.15584(12) 0.80693(10) 1.05688(8) 0.0432(3) Uani 1 1 d .
P4 P -0.04409(12) 0.69767(10) 0.89496(9) 0.0477(4) Uani 1 1 d .
Cu1 Cu 0.15039(5) 0.78660(4) 0.93729(4) 0.03703(16) Uani 1 1 d .
C13 C 0.0822(7) 0.1443(5) 0.7136(4) 0.0684(19) Uani 1 1 d .
H13A H 0.0427 0.0714 0.7175 0.103 Uiso 1 1 calc R
H13B H 0.0414 0.1811 0.7416 0.103 Uiso 1 1 calc R
H13C H 0.1668 0.1696 0.7311 0.103 Uiso 1 1 calc R
C14 C 0.1304(7) 0.0745(5) 0.5781(5) 0.074(2) Uani 1 1 d .
H14A H 0.2183 0.1013 0.5863 0.111 Uiso 1 1 calc R
H14B H 0.1092 0.0653 0.5275 0.111 Uiso 1 1 calc R
H14C H 0.094 0.009 0.5963 0.111 Uiso 1 1 calc R
C15 C -0.0891(6) 0.0998(5) 0.5988(5) 0.071(2) Uani 1 1 d .
H15A H -0.1174 0.0285 0.6071 0.107 Uiso 1 1 calc R
H15B H -0.1044 0.1031 0.549 0.107 Uiso 1 1 calc R
H15C H -0.1322 0.1337 0.6275 0.107 Uiso 1 1 calc R
C16 C 0.3537(8) 0.3030(8) 0.4761(5) 0.094(3) Uani 1 1 d .
H16A H 0.326 0.2301 0.4795 0.141 Uiso 1 1 calc R
H16B H 0.4208 0.3411 0.511 0.141 Uiso 1 1 calc R
H16C H 0.3806 0.3161 0.4289 0.141 Uiso 1 1 calc R
C17 C 0.2930(9) 0.4725(6) 0.4686(5) 0.092(3) Uani 1 1 d .
H17A H 0.3554 0.517 0.5046 0.138 Uiso 1 1 calc R
H17B H 0.2285 0.4975 0.4656 0.138 Uiso 1 1 calc R
H17C H 0.3284 0.4724 0.4231 0.138 Uiso 1 1 calc R
C18 C 0.1254(9) 0.2753(8) 0.4161(4) 0.098(3) Uani 1 1 d .
H18A H 0.1651 0.2949 0.3728 0.147 Uiso 1 1 calc R
H18B H 0.0548 0.2929 0.4184 0.147 Uiso 1 1 calc R
H18C H 0.0998 0.2018 0.4163 0.147 Uiso 1 1 calc R
C19 C -0.1074(6) 0.3560(6) 0.5797(4) 0.0703(19) Uani 1 1 d .
H19A H -0.1468 0.2825 0.5813 0.105 Uiso 1 1 calc R
H19B H -0.0955 0.3691 0.5308 0.105 Uiso 1 1 calc R
H19C H -0.1583 0.3893 0.6003 0.105 Uiso 1 1 calc R
C20 C 0.0892(8) 0.5422(5) 0.6255(5) 0.080(2) Uani 1 1 d .
H20A H 0.0243 0.5642 0.6385 0.12 Uiso 1 1 calc R
H20B H 0.1101 0.5561 0.5776 0.12 Uiso 1 1 calc R
H20C H 0.1601 0.5793 0.6581 0.12 Uiso 1 1 calc R
C21 C -0.0034(6) 0.3991(6) 0.7200(3) 0.0616(17) Uani 1 1 d .
H21A H 0.069 0.432 0.7521 0.092 Uiso 1 1 calc R
H21B H -0.0438 0.3276 0.7273 0.092 Uiso 1 1 calc R
H21C H -0.0582 0.4337 0.7292 0.092 Uiso 1 1 calc R
C22 C 0.4222(6) 0.5306(4) 0.6698(3) 0.0520(15) Uani 1 1 d .
H22A H 0.4339 0.5348 0.6191 0.062 Uiso 1 1 calc R
H22B H 0.3777 0.5734 0.6854 0.062 Uiso 1 1 calc R
C23 C 0.5442(6) 0.5732(4) 0.7097(3) 0.0530(15) Uani 1 1 d .
H23A H 0.5834 0.6468 0.7057 0.064 Uiso 1 1 calc R
H23B H 0.5948 0.5401 0.687 0.064 Uiso 1 1 calc R
C24 C 0.5495(6) 0.1477(5) 0.6915(4) 0.0666(18) Uani 1 1 d .
H24A H 0.5552 0.0895 0.7121 0.08 Uiso 1 1 calc R
H24B H 0.5535 0.1347 0.64 0.08 Uiso 1 1 calc R
C25 C 0.6577(6) 0.2424(5) 0.7194(4) 0.0634(18) Uani 1 1 d .
H25A H 0.7311 0.2355 0.7019 0.076 Uiso 1 1 calc R
H25B H 0.6641 0.2475 0.7713 0.076 Uiso 1 1 calc R
C26 C 0.3725(5) 0.3376(4) 0.9569(3) 0.0479(13) Uani 1 1 d .
H26A H 0.3401 0.3805 0.9868 0.057 Uiso 1 1 calc R
H26B H 0.3623 0.2775 0.9808 0.057 Uiso 1 1 calc R
C27 C 0.5062(5) 0.3978(4) 0.9513(3) 0.0448(13) Uani 1 1 d .
H27A H 0.5473 0.4139 0.9989 0.054 Uiso 1 1 calc R
H27B H 0.5173 0.4631 0.9343 0.054 Uiso 1 1 calc R
P5 P 0.07403(14) 0.16411(11) 0.62295(9) 0.0501(4) Uani 1 1 d .
P6 P 0.23101(16) 0.34339(14) 0.49213(9) 0.0556(4) Uani 1 1 d .
P7 P 0.03924(14) 0.40671(12) 0.62994(8) 0.0473(3) Uani 1 1 d .
S1 S 0.33054(12) 0.39838(10) 0.68156(8) 0.0434(3) Uani 1 1 d .
S2 S 0.54106(13) 0.55646(10) 0.80412(8) 0.0478(3) Uani 1 1 d .
S3 S 0.40207(13) 0.15061(10) 0.70863(9) 0.0495(4) Uani 1 1 d .
S4 S 0.65404(14) 0.36283(12) 0.69465(9) 0.0546(4) Uani 1 1 d .
S5 S 0.28288(11) 0.29382(10) 0.87229(8) 0.0458(3) Uani 1 1 d .
S6 S 0.57924(12) 0.33247(10) 0.89278(8) 0.0454(3) Uani 1 1 d .
Cu2 Cu 0.16248(6) 0.32689(5) 0.60038(4) 0.04268(17) Uani 1 1 d .
Cu3 Cu 0.59965(5) 0.42123(5) 0.79839(4) 0.04366(17) Uani 1 1 d .
Cu4 Cu 0.37128(5) 0.40908(5) 0.80060(4) 0.04104(17) Uani 1 1 d .
Cu5 Cu 0.44962(6) 0.31414(5) 0.68667(4) 0.04461(17) Uani 1 1 d .
Cu6 Cu 0.41691(6) 0.24159(4) 0.81256(4) 0.04344(17) Uani 1 1 d .
C28 C 0.3236(8) 0.0682(8) 0.3027(5) 0.094(3) Uani 1 1 d .
H28A H 0.2831 -0.0056 0.2865 0.113 Uiso 1 1 calc R
H28B H 0.3707 0.0777 0.3476 0.113 Uiso 1 1 calc R
C29 C 0.4051(7) 0.1211(6) 0.2486(5) 0.083(2) Uani 1 1 d .
H29A H 0.4394 0.0761 0.2229 0.1 Uiso 1 1 calc R
H29B H 0.4718 0.1841 0.2705 0.1 Uiso 1 1 calc R
C30 C 0.3222(7) 0.1453(5) 0.1999(4) 0.0679(19) Uani 1 1 d .
H30A H 0.2958 0.0957 0.1568 0.081 Uiso 1 1 calc R
H30B H 0.3619 0.2148 0.1868 0.081 Uiso 1 1 calc R
C31 C 0.2164(7) 0.1365(6) 0.2450(5) 0.076(2) Uani 1 1 d .
H31A H 0.2066 0.2021 0.2512 0.092 Uiso 1 1 calc R
H31B H 0.1411 0.0835 0.2216 0.092 Uiso 1 1 calc R
O1 O 0.2393(7) 0.1105(6) 0.3119(4) 0.113(2) Uani 1 1 d .
C32 C 0.6516(16) 0.0998(12) 0.4621(15) 0.109(8) Uani 0.5 1 d P
H32A H 0.7016 0.1069 0.5054 0.131 Uiso 0.5 1 calc PR
H32B H 0.5948 0.0279 0.4511 0.131 Uiso 0.5 1 calc PR
C33 C 0.721(2) 0.1293(14) 0.4090(17) 0.127(10) Uani 0.5 1 d P
H33A H 0.7166 0.0692 0.3768 0.153 Uiso 0.5 1 calc PR
H33B H 0.8057 0.1683 0.427 0.153 Uiso 0.5 1 calc PR
C34 C 0.6779(17) 0.1928(17) 0.3719(10) 0.101(7) Uani 0.5 1 d P
H34A H 0.7451 0.2464 0.3524 0.121 Uiso 0.5 1 calc PR
H34B H 0.6171 0.1517 0.3333 0.121 Uiso 0.5 1 calc PR
C35 C 0.6282(13) 0.2333(10) 0.4231(9) 0.069(4) Uani 0.5 1 d P
H35A H 0.5597 0.2455 0.403 0.082 Uiso 0.5 1 calc PR
H35B H 0.6887 0.2989 0.4463 0.082 Uiso 0.5 1 calc PR
O2 O 0.5888(13) 0.1636(17) 0.4711(11) 0.158(8) Uani 0.5 1 d P

loop_
_atom_site_aniso_label
_atom_site_aniso_U_11
_atom_site_aniso_U_22
_atom_site_aniso_U_33
_atom_site_aniso_U_23
_atom_site_aniso_U_13
_atom_site_aniso_U_12
C1 0.064(4) 0.043(3) 0.109(6) 0.012(4) 0.014(4) 0.025(3)
C2 0.039(3) 0.050(3) 0.063(4) 0.014(3) 0.007(3) 0.015(2)
C3 0.076(5) 0.117(6) 0.050(4) 0.004(4) 0.006(3) 0.050(5)
C4 0.043(4) 0.075(5) 0.177(10) 0.072(6) 0.009(5) 0.005(3)
C5 0.112(8) 0.118(8) 0.175(12) 0.109(8) -0.049(8) -0.031(6)
C6 0.145(10) 0.067(5) 0.259(17) 0.075(8) 0.096(11) 0.062(6)
C7 0.046(3) 0.052(3) 0.067(4) 0.001(3) 0.001(3) 0.014(3)
C8 0.069(4) 0.059(4) 0.058(4) 0.019(3) 0.014(3) 0.006(3)
C9 0.055(4) 0.083(5) 0.076(5) -0.008(4) 0.012(3) 0.028(4)
C10 0.057(4) 0.057(4) 0.153(9) 0.051(5) -0.020(5) -0.013(3)
C11 0.038(3) 0.070(4) 0.077(5) 0.011(3) -0.001(3) 0.017(3)
C12 0.057(4) 0.097(6) 0.082(6) -0.032(5) -0.013(4) 0.023(4)
P1 0.0381(7) 0.0393(7) 0.0487(8) 0.0089(6) 0.0088(6) 0.0141(6)
P2 0.0384(7) 0.0369(7) 0.0777(11) 0.0256(7) 0.0046(7) 0.0078(6)
P3 0.0385(7) 0.0384(7) 0.0463(8) 0.0058(6) 0.0085(6) 0.0080(6)
P4 0.0324(7) 0.0371(7) 0.0658(10) 0.0120(7) -0.0008(6) 0.0041(5)
Cu1 0.0307(3) 0.0292(3) 0.0481(4) 0.0111(3) 0.0055(3) 0.0069(2)
C13 0.067(4) 0.062(4) 0.069(5) 0.026(3) 0.004(3) 0.012(3)
C14 0.066(4) 0.053(4) 0.096(6) -0.007(4) -0.014(4) 0.020(3)
C15 0.047(4) 0.067(4) 0.089(6) 0.009(4) -0.010(3) 0.011(3)
C16 0.083(6) 0.129(7) 0.091(6) 0.038(6) 0.038(5) 0.059(5)
C17 0.131(8) 0.093(6) 0.064(5) 0.036(4) 0.035(5) 0.049(6)
C18 0.106(7) 0.134(8) 0.052(5) -0.004(5) 0.001(4) 0.049(6)
C19 0.057(4) 0.099(5) 0.066(5) 0.010(4) -0.004(3) 0.043(4)
C20 0.111(6) 0.060(4) 0.086(6) 0.029(4) 0.024(5) 0.046(4)
C21 0.065(4) 0.080(4) 0.045(4) 0.010(3) 0.012(3) 0.033(3)
C22 0.066(4) 0.037(3) 0.049(3) 0.015(2) 0.003(3) 0.014(3)
C23 0.057(3) 0.038(3) 0.056(4) 0.022(3) 0.008(3) 0.005(2)
C24 0.068(4) 0.058(4) 0.084(5) 0.007(3) 0.013(4) 0.037(3)
C25 0.058(4) 0.059(4) 0.086(5) 0.014(3) 0.015(3) 0.036(3)
C26 0.044(3) 0.051(3) 0.045(3) 0.011(3) 0.012(2) 0.014(2)
C27 0.048(3) 0.040(3) 0.046(3) 0.008(2) 0.002(2) 0.016(2)
P5 0.0455(8) 0.0432(7) 0.0541(9) 0.0085(7) -0.0031(7) 0.0093(6)
P6 0.0576(9) 0.0686(10) 0.0443(9) 0.0104(8) 0.0107(7) 0.0277(8)
P7 0.0481(8) 0.0582(8) 0.0428(8) 0.0122(7) 0.0064(6) 0.0270(7)
S1 0.0392(7) 0.0392(6) 0.0496(8) 0.0137(6) -0.0017(6) 0.0113(5)
S2 0.0459(7) 0.0366(6) 0.0549(9) 0.0095(6) 0.0048(6) 0.0088(6)
S3 0.0510(8) 0.0364(6) 0.0577(9) 0.0021(6) -0.0015(7) 0.0147(6)
S4 0.0484(8) 0.0547(8) 0.0636(10) 0.0159(7) 0.0182(7) 0.0209(7)
S5 0.0322(6) 0.0442(7) 0.0556(9) 0.0174(6) 0.0077(6) 0.0060(5)
S6 0.0420(7) 0.0441(7) 0.0503(8) 0.0077(6) 0.0024(6) 0.0168(6)
Cu2 0.0390(3) 0.0453(3) 0.0435(4) 0.0097(3) 0.0047(3) 0.0152(3)
Cu3 0.0326(3) 0.0421(3) 0.0520(4) 0.0113(3) 0.0052(3) 0.0086(3)
Cu4 0.0349(3) 0.0376(3) 0.0514(4) 0.0151(3) 0.0083(3) 0.0125(3)
Cu5 0.0464(4) 0.0405(3) 0.0477(4) 0.0075(3) 0.0011(3) 0.0175(3)
Cu6 0.0447(4) 0.0324(3) 0.0491(4) 0.0097(3) 0.0036(3) 0.0096(3)
C28 0.085(6) 0.132(8) 0.094(7) 0.054(6) 0.023(5) 0.064(6)
C29 0.062(4) 0.081(5) 0.109(7) 0.016(5) 0.014(4) 0.029(4)
C30 0.076(5) 0.057(4) 0.072(5) 0.014(3) 0.015(4) 0.025(3)
C31 0.063(4) 0.072(5) 0.095(6) 0.023(4) 0.009(4) 0.025(4)
O1 0.124(6) 0.147(6) 0.107(5) 0.055(5) 0.045(4) 0.083(5)
C32 0.053(9) 0.063(10) 0.20(2) 0.048(12) -0.049(12) 0.002(7)
C33 0.108(15) 0.052(9) 0.21(3) -0.050(13) 0.023(18) 0.038(11)
C34 0.082(12) 0.117(15) 0.075(12) 0.015(11) 0.031(9) 0.008(11)
C35 0.058(8) 0.053(7) 0.096(12) 0.014(7) -0.011(8) 0.023(6)
O2 0.072(9) 0.23(2) 0.163(17) 0.076(15) 0.004(9) 0.036(11)

loop_
_atom_type_symbol
_atom_type_description
_atom_type_scat_dispersion_real
_atom_type_scat_dispersion_imag
_atom_type_scat_source
C C 0.0033 0.0016 'International Tables Vol C Tables 4.2.6.8 and 6.1.1.4'
H H 0 0 'International Tables Vol C Tables 4.2.6.8 and 6.1.1.4'
P P 0.1023 0.0942 'International Tables Vol C Tables 4.2.6.8 and 6.1.1.4'
S S 0.1246 0.1234 'International Tables Vol C Tables 4.2.6.8 and 6.1.1.4'
Cu Cu 0.3201 1.2651 'International Tables Vol C Tables 4.2.6.8 and 6.1.1.4'
O O 0.0106 0.006 'International Tables Vol C Tables 4.2.6.8 and 6.1.1.4'

loop_
_geom_angle_atom_site_label_1
_geom_angle_atom_site_label_2
_geom_angle_atom_site_label_3
_geom_angle
P1 C1 H1A 109.5
P1 C1 H1B 109.5
H1A C1 H1B 109.5
P1 C1 H1C 109.5
H1A C1 H1C 109.5
H1B C1 H1C 109.5
P1 C2 H2A 109.5
P1 C2 H2B 109.5
H2A C2 H2B 109.5
P1 C2 H2C 109.5
H2A C2 H2C 109.5
H2B C2 H2C 109.5
P1 C3 H3A 109.5
P1 C3 H3B 109.5
H3A C3 H3B 109.5
P1 C3 H3C 109.5
H3A C3 H3C 109.5
H3B C3 H3C 109.5
P2 C4 H4A 109.5
P2 C4 H4B 109.5
H4A C4 H4B 109.5
P2 C4 H4C 109.5
H4A C4 H4C 109.5
H4B C4 H4C 109.5
P2 C5 H5A 109.5
P2 C5 H5B 109.5
H5A C5 H5B 109.5
P2 C5 H5C 109.5
H5A C5 H5C 109.5
H5B C5 H5C 109.5
P2 C6 H6A 109.5
P2 C6 H6B 109.5
H6A C6 H6B 109.5
P2 C6 H6C 109.5
H6A C6 H6C 109.5
H6B C6 H6C 109.5
P3 C7 H7A 109.5
P3 C7 H7B 109.5
H7A C7 H7B 109.5
P3 C7 H7C 109.5
H7A C7 H7C 109.5
H7B C7 H7C 109.5
P3 C8 H8A 109.5
P3 C8 H8B 109.5
H8A C8 H8B 109.5
P3 C8 H8C 109.5
H8A C8 H8C 109.5
H8B C8 H8C 109.5
P3 C9 H9A 109.5
P3 C9 H9B 109.5
H9A C9 H9B 109.5
P3 C9 H9C 109.5
H9A C9 H9C 109.5
H9B C9 H9C 109.5
P4 C10 H10A 109.5
P4 C10 H10B 109.5
H10A C10 H10B 109.5
P4 C10 H10C 109.5
H10A C10 H10C 109.5
H10B C10 H10C 109.5
P4 C11 H11A 109.5
P4 C11 H11B 109.5
H11A C11 H11B 109.5
P4 C11 H11C 109.5
H11A C11 H11C 109.5
H11B C11 H11C 109.5
P4 C12 H12A 109.5
P4 C12 H12B 109.5
H12A C12 H12B 109.5
P4 C12 H12C 109.5
H12A C12 H12C 109.5
H12B C12 H12C 109.5
C1 P1 C3 102.0(4)
C1 P1 C2 101.5(3)
C3 P1 C2 101.1(3)
C1 P1 Cu1 116.5(3)
C3 P1 Cu1 114.9(3)
C2 P1 Cu1 118.2(2)
C4 P2 C5 104.0(5)
C4 P2 C6 101.4(5)
C5 P2 C6 99.1(7)
C4 P2 Cu1 117.9(3)
C5 P2 Cu1 117.0(3)
C6 P2 Cu1 114.6(3)
C7 P3 C9 101.7(3)
C7 P3 C8 100.7(3)
C9 P3 C8 102.0(4)
C7 P3 Cu1 114.8(2)
C9 P3 Cu1 117.3(3)
C8 P3 Cu1 117.7(2)
C12 P4 C10 104.4(5)
C12 P4 C11 101.5(4)
C10 P4 C11 99.9(4)
C12 P4 Cu1 118.3(3)
C10 P4 Cu1 115.0(3)
C11 P4 Cu1 115.3(2)
P2 Cu1 P1 108.89(6)
P2 Cu1 P4 108.94(6)
P1 Cu1 P4 110.60(6)
P2 Cu1 P3 109.67(6)
P1 Cu1 P3 110.21(6)
P4 Cu1 P3 108.51(6)
P5 C13 H13A 109.5
P5 C13 H13B 109.5
H13A C13 H13B 109.5
P5 C13 H13C 109.5
H13A C13 H13C 109.5
H13B C13 H13C 109.5
P5 C14 H14A 109.5
P5 C14 H14B 109.5
H14A C14 H14B 109.5
P5 C14 H14C 109.5
H14A C14 H14C 109.5
H14B C14 H14C 109.5
P5 C15 H15A 109.5
P5 C15 H15B 109.5
H15A C15 H15B 109.5
P5 C15 H15C 109.5
H15A C15 H15C 109.5
H15B C15 H15C 109.5
P6 C16 H16A 109.5
P6 C16 H16B 109.5
H16A C16 H16B 109.5
P6 C16 H16C 109.5
H16A C16 H16C 109.5
H16B C16 H16C 109.5
P6 C17 H17A 109.5
P6 C17 H17B 109.5
H17A C17 H17B 109.5
P6 C17 H17C 109.5
H17A C17 H17C 109.5
H17B C17 H17C 109.5
P6 C18 H18A 109.5
P6 C18 H18B 109.5
H18A C18 H18B 109.5
P6 C18 H18C 109.5
H18A C18 H18C 109.5
H18B C18 H18C 109.5
P7 C19 H19A 109.5
P7 C19 H19B 109.5
H19A C19 H19B 109.5
P7 C19 H19C 109.5
H19A C19 H19C 109.5
H19B C19 H19C 109.5
P7 C20 H20A 109.5
P7 C20 H20B 109.5
H20A C20 H20B 109.5
P7 C20 H20C 109.5
H20A C20 H20C 109.5
H20B C20 H20C 109.5
P7 C21 H21A 109.5
P7 C21 H21B 109.5
H21A C21 H21B 109.5
P7 C21 H21C 109.5
H21A C21 H21C 109.5
H21B C21 H21C 109.5
C23 C22 S1 113.6(4)
C23 C22 H22A 108.8
S1 C22 H22A 108.8
C23 C22 H22B 108.8
S1 C22 H22B 108.8
H22A C22 H22B 107.7
C22 C23 S2 115.0(4)
C22 C23 H23A 108.5
S2 C23 H23A 108.5
C22 C23 H23B 108.5
S2 C23 H23B 108.5
H23A C23 H23B 107.5
C25 C24 S3 115.9(5)
C25 C24 H24A 108.3
S3 C24 H24A 108.3
C25 C24 H24B 108.3
S3 C24 H24B 108.3
H24A C24 H24B 107.4
C24 C25 S4 114.6(5)
C24 C25 H25A 108.6
S4 C25 H25A 108.6
C24 C25 H25B 108.6
S4 C25 H25B 108.6
H25A C25 H25B 107.6
C27 C26 S5 114.6(4)
C27 C26 H26A 108.6
S5 C26 H26A 108.6
C27 C26 H26B 108.6
S5 C26 H26B 108.6
H26A C26 H26B 107.6
C26 C27 S6 114.4(4)
C26 C27 H27A 108.6
S6 C27 H27A 108.6
C26 C27 H27B 108.6
S6 C27 H27B 108.6
H27A C27 H27B 107.6
C13 P5 C14 103.0(4)
C13 P5 C15 102.1(4)
C14 P5 C15 101.6(3)
C13 P5 Cu2 116.0(2)
C14 P5 Cu2 116.2(3)
C15 P5 Cu2 115.8(3)
C16 P6 C17 102.0(5)
C16 P6 C18 102.0(5)
C17 P6 C18 101.1(5)
C16 P6 Cu2 114.8(3)
C17 P6 Cu2 116.0(3)
C18 P6 Cu2 118.5(3)
C20 P7 C21 101.3(4)
C20 P7 C19 101.8(4)
C21 P7 C19 102.5(3)
C20 P7 Cu2 119.9(3)
C21 P7 Cu2 113.4(2)
C19 P7 Cu2 115.5(3)
C22 S1 Cu5 109.1(2)
C22 S1 Cu4 98.6(2)
Cu5 S1 Cu4 77.15(5)
C22 S1 Cu2 111.5(2)
Cu5 S1 Cu2 116.96(7)
Cu4 S1 Cu2 137.94(7)
C23 S2 Cu4 99.90(18)
C23 S2 Cu3 98.7(2)
Cu4 S2 Cu3 71.65(5)
C24 S3 Cu6 108.7(3)
C24 S3 Cu5 96.4(2)
Cu6 S3 Cu5 73.93(5)
C25 S4 Cu3 98.9(3)
C25 S4 Cu5 98.1(2)
Cu3 S4 Cu5 71.99(5)
C26 S5 Cu4 107.10(18)
C26 S5 Cu6 96.4(2)
Cu4 S5 Cu6 73.26(5)
C27 S6 Cu3 99.64(19)
C27 S6 Cu6 98.42(19)
Cu3 S6 Cu6 72.04(5)
P6 Cu2 P7 115.48(7)
P6 Cu2 P5 114.13(7)
P7 Cu2 P5 108.60(7)
P6 Cu2 S1 107.46(6)
P7 Cu2 S1 106.59(6)
P5 Cu2 S1 103.61(6)
S4 Cu3 S6 119.68(6)
S4 Cu3 S2 120.03(7)
S6 Cu3 S2 119.79(6)
S4 Cu3 Cu5 54.05(5)
S6 Cu3 Cu5 113.63(4)
S2 Cu3 Cu5 95.03(5)
S4 Cu3 Cu4 116.46(5)
S6 Cu3 Cu4 92.63(4)
S2 Cu3 Cu4 53.96(4)
Cu5 Cu3 Cu4 63.27(3)
S4 Cu3 Cu6 94.69(5)
S6 Cu3 Cu6 54.39(4)
S2 Cu3 Cu6 113.51(4)
Cu5 Cu3 Cu6 60.35(3)
Cu4 Cu3 Cu6 60.06(2)
S5 Cu4 S2 137.35(6)
S5 Cu4 S1 128.21(6)
S2 Cu4 S1 93.66(6)
S5 Cu4 Cu3 104.82(5)
S2 Cu4 Cu3 54.39(4)
S1 Cu4 Cu3 98.64(5)
S5 Cu4 Cu6 54.73(4)
S2 Cu4 Cu6 114.11(5)
S1 Cu4 Cu6 103.33(5)
Cu3 Cu4 Cu6 60.25(2)
S5 Cu4 Cu5 108.24(5)
S2 Cu4 Cu5 91.71(5)
S1 Cu4 Cu5 50.10(4)
Cu3 Cu4 Cu5 58.17(3)
Cu6 Cu4 Cu5 58.72(3)
S1 Cu5 S3 128.98(6)
S1 Cu5 S4 133.55(6)
S3 Cu5 S4 96.44(6)
S1 Cu5 Cu3 101.16(5)
S3 Cu5 Cu3 101.83(5)
S4 Cu5 Cu3 53.96(5)
S1 Cu5 Cu6 105.50(5)
S3 Cu5 Cu6 52.03(5)
S4 Cu5 Cu6 94.59(5)
Cu3 Cu5 Cu6 60.31(3)
S1 Cu5 Cu4 52.76(4)
S3 Cu5 Cu4 106.00(5)
S4 Cu5 Cu4 111.73(5)
Cu3 Cu5 Cu4 58.56(3)
Cu6 Cu5 Cu4 58.50(3)
S3 Cu6 S5 132.62(6)
S3 Cu6 S6 132.08(6)
S5 Cu6 S6 94.98(6)
S3 Cu6 Cu4 111.76(5)
S5 Cu6 Cu4 52.01(4)
S6 Cu6 Cu4 91.83(4)
S3 Cu6 Cu3 102.64(5)
S5 Cu6 Cu3 102.11(4)
S6 Cu6 Cu3 53.57(4)
Cu4 Cu6 Cu3 59.69(2)
S3 Cu6 Cu5 54.04(4)
S5 Cu6 Cu5 109.50(5)
S6 Cu6 Cu5 111.83(5)
Cu4 Cu6 Cu5 62.77(3)
Cu3 Cu6 Cu5 59.34(3)
O1 C28 C29 107.4(7)
O1 C28 H28A 110.2
C29 C28 H28A 110.2
O1 C28 H28B 110.2
C29 C28 H28B 110.2
H28A C28 H28B 108.5
C28 C29 C30 103.4(6)
C28 C29 H29A 111.1
C30 C29 H29A 111.1
C28 C29 H29B 111.1
C30 C29 H29B 111.1
H29A C29 H29B 109
C29 C30 C31 102.4(7)
C29 C30 H30A 111.3
C31 C30 H30A 111.3
C29 C30 H30B 111.3
C31 C30 H30B 111.3
H30A C30 H30B 109.2
O1 C31 C30 109.0(7)
O1 C31 H31A 109.9
C30 C31 H31A 109.9
O1 C31 H31B 109.9
C30 C31 H31B 109.9
H31A C31 H31B 108.3
C28 O1 C31 106.4(7)
C33 C32 O2 106.0(17)
C33 C32 H32A 110.5
O2 C32 H32A 110.5
C33 C32 H32B 110.5
O2 C32 H32B 110.5
H32A C32 H32B 108.7
C32 C33 C34 108.3(17)
C32 C33 H33A 110
C34 C33 H33A 110
C32 C33 H33B 110
C34 C33 H33B 110
H33A C33 H33B 108.4
C35 C34 C33 102.4(17)
C35 C34 H34A 111.3
C33 C34 H34A 111.3
C35 C34 H34B 111.3
C33 C34 H34B 111.3
H34A C34 H34B 109.2
C34 C35 O2 106.9(16)
C34 C35 H35A 110.3
O2 C35 H35A 110.3
C34 C35 H35B 110.3
O2 C35 H35B 110.3
H35A C35 H35B 108.6
C35 O2 C32 107.6(18)

loop_
_geom_bond_atom_site_label_1
_geom_bond_atom_site_label_2
_geom_bond_distance
C1 P1 1.809(6)
C1 H1A 0.98
C1 H1B 0.98
C1 H1C 0.98
C2 P1 1.821(6)
C2 H2A 0.98
C2 H2B 0.98
C2 H2C 0.98
C3 P1 1.820(7)
C3 H3A 0.98
C3 H3B 0.98
C3 H3C 0.98
C4 P2 1.785(7)
C4 H4A 0.98
C4 H4B 0.98
C4 H4C 0.98
C5 P2 1.789(10)
C5 H5A 0.98
C5 H5B 0.98
C5 H5C 0.98
C6 P2 1.847(11)
C6 H6A 0.98
C6 H6B 0.98
C6 H6C 0.98
C7 P3 1.815(6)
C7 H7A 0.98
C7 H7B 0.98
C7 H7C 0.98
C8 P3 1.827(7)
C8 H8A 0.98
C8 H8B 0.98
C8 H8C 0.98
C9 P3 1.826(7)
C9 H9A 0.98
C9 H9B 0.98
C9 H9C 0.98
C10 P4 1.827(7)
C10 H10A 0.98
C10 H10B 0.98
C10 H10C 0.98
C11 P4 1.827(7)
C11 H11A 0.98
C11 H11B 0.98
C11 H11C 0.98
C12 P4 1.823(8)
C12 H12A 0.98
C12 H12B 0.98
C12 H12C 0.98
P1 Cu1 2.2686(16)
P2 Cu1 2.2644(15)
P3 Cu1 2.2777(17)
P4 Cu1 2.2732(15)
C13 P5 1.802(7)
C13 H13A 0.98
C13 H13B 0.98
C13 H13C 0.98
C14 P5 1.824(8)
C14 H14A 0.98
C14 H14B 0.98
C14 H14C 0.98
C15 P5 1.844(6)
C15 H15A 0.98
C15 H15B 0.98
C15 H15C 0.98
C16 P6 1.809(8)
C16 H16A 0.98
C16 H16B 0.98
C16 H16C 0.98
C17 P6 1.824(8)
C17 H17A 0.98
C17 H17B 0.98
C17 H17C 0.98
C18 P6 1.833(8)
C18 H18A 0.98
C18 H18B 0.98
C18 H18C 0.98
C19 P7 1.836(7)
C19 H19A 0.98
C19 H19B 0.98
C19 H19C 0.98
C20 P7 1.814(7)
C20 H20A 0.98
C20 H20B 0.98
C20 H20C 0.98
C21 P7 1.815(7)
C21 H21A 0.98
C21 H21B 0.98
C21 H21C 0.98
C22 C23 1.512(8)
C22 S1 1.832(5)
C22 H22A 0.99
C22 H22B 0.99
C23 S2 1.854(6)
C23 H23A 0.99
C23 H23B 0.99
C24 C25 1.509(9)
C24 S3 1.832(7)
C24 H24A 0.99
C24 H24B 0.99
C25 S4 1.863(7)
C25 H25A 0.99
C25 H25B 0.99
C26 C27 1.517(7)
C26 S5 1.840(6)
C26 H26A 0.99
C26 H26B 0.99
C27 S6 1.837(6)
C27 H27A 0.99
C27 H27B 0.99
P5 Cu2 2.2589(16)
P6 Cu2 2.2523(18)
P7 Cu2 2.2529(17)
S1 Cu5 2.2201(16)
S1 Cu4 2.3039(16)
S1 Cu2 2.3466(15)
S2 Cu4 2.2963(14)
S2 Cu3 2.3086(17)
S3 Cu6 2.2247(17)
S3 Cu5 2.2843(16)
S4 Cu3 2.2820(18)
S4 Cu5 2.2847(17)
S5 Cu4 2.2267(15)
S5 Cu6 2.3068(17)
S6 Cu3 2.2926(17)
S6 Cu6 2.3167(16)
Cu3 Cu5 2.6841(10)
Cu3 Cu4 2.6954(9)
Cu3 Cu6 2.7106(9)
Cu4 Cu6 2.7056(10)
Cu4 Cu5 2.8215(10)
Cu5 Cu6 2.7119(10)
C28 O1 1.380(10)
C28 C29 1.501(12)
C28 H28A 0.99
C28 H28B 0.99
C29 C30 1.519(11)
C29 H29A 0.99
C29 H29B 0.99
C30 C31 1.527(11)
C30 H30A 0.99
C30 H30B 0.99
C31 O1 1.427(11)
C31 H31A 0.99
C31 H31B 0.99
C32 C33 1.33(3)
C32 O2 1.40(3)
C32 H32A 0.99
C32 H32B 0.99
C33 C34 1.45(3)
C33 H33A 0.99
C33 H33B 0.99
C34 C35 1.35(2)
C34 H34A 0.99
C34 H34B 0.99
C35 O2 1.39(2)
C35 H35A 0.99
C35 H35B 0.99
